data_4341481
loop_
_publ_author_name
'Blankenship, Trevor V.'
'Wang, Xiaoping'
'Hoffmann, Christina'
'Latturner, Susan E.'

_publ_section_title
;
 LiCa3As2H and Ca14As6X7 (X = C, H, N): Two New Arsenide Hydride Phases
 Grown from Ca/Li Metal Flux.
;
_journal_issue 19
_journal_name_full 'Inorganic chemistry'
_journal_page_first 10620
_journal_page_last 10626
_journal_paper_doi 10.1021/ic501722d
_journal_volume 53
_journal_year 2014
_chemical_formula_sum 'C0.445 H4.915 As6 Ca14 N1.135'
_chemical_formula_weight 1036.79
_chemical_name_systematic
;
 ?
;
_space_group_IT_number 127
_symmetry_cell_setting tetragonal
_symmetry_space_group_name_Hall '-P 4 2ab'
_symmetry_space_group_name_H-M 'P 4/m b m'
_atom_sites_solution_hydrogens difmap
_atom_sites_solution_primary direct
_atom_sites_solution_secondary difmap
_audit_creation_method SHELXL-97
_cell_angle_alpha 90.00
_cell_angle_beta 90.00
_cell_angle_gamma 90.00
_cell_formula_units_Z 4
_cell_length_a 15.7027(2)
_cell_length_b 15.7027(2)
_cell_length_c 9.1043(2)
_cell_measurement_temperature 100(2)
_cell_volume 2244.89(6)
_computing_cell_refinement Mantid
_computing_data_collection 'SNS PyDas'
_computing_data_reduction 'Mantid and anvred2x'
_computing_structure_refinement 'SHELXL-97 (Sheldrick, 2008)'
_diffrn_ambient_temperature 100(2)
_diffrn_measured_fraction_theta_full 0.709
_diffrn_measured_fraction_theta_max 0.448
_diffrn_measurement_device_type 'TOPAZ 6-Li-glass area detectors at the SNS'
_diffrn_measurement_method 'TOF Laue'
_diffrn_radiation_source 'Spallation Neutron Source at ORNL, USA'
_diffrn_radiation_type neutron
_diffrn_radiation_wavelength '0.5 - 3.5'
_diffrn_reflns_av_R_equivalents 0.0858
_diffrn_reflns_av_sigmaI/netI 0.0701
_diffrn_reflns_limit_h_max 25
_diffrn_reflns_limit_h_min -24
_diffrn_reflns_limit_k_max 26
_diffrn_reflns_limit_k_min -25
_diffrn_reflns_limit_l_max 14
_diffrn_reflns_limit_l_min -14
_diffrn_reflns_number 7364
_diffrn_reflns_theta_full 25.00
_diffrn_reflns_theta_max 36.31
_diffrn_reflns_theta_min 2.89
_exptl_absorpt_coefficient_mu 0.0700
_exptl_absorpt_correction_T_max 0.9722
_exptl_absorpt_correction_T_min 0.9255
_exptl_absorpt_correction_type sphere
_exptl_absorpt_process_details
;
The linear absorption coefficient is wavelength dependent
and it is calculated as:
          mu = 0.333 + 0.367 * lambda  [cm^-1^]
The value of 0.07000 (mm^-1^)given in _exptl_absorpt_coefficient_mu
is the value at 1 \%A
;
_exptl_crystal_colour red
_exptl_crystal_density_diffrn 3.068
_exptl_crystal_density_method 'not measured'
_exptl_crystal_description block
_exptl_crystal_F_000 402
_exptl_crystal_size_max 1.20
_exptl_crystal_size_mid 0.70
_exptl_crystal_size_min 0.70
_refine_diff_density_max 1.021
_refine_diff_density_min -1.082
_refine_diff_density_rms 0.185
_refine_ls_extinction_method none
_refine_ls_goodness_of_fit_ref 1.180
_refine_ls_hydrogen_treatment refall
_refine_ls_matrix_type full
_refine_ls_number_parameters 88
_refine_ls_number_reflns 1330
_refine_ls_number_restraints 0
_refine_ls_restrained_S_all 1.180
_refine_ls_R_factor_all 0.0547
_refine_ls_R_factor_gt 0.0541
_refine_ls_shift/su_max 0.000
_refine_ls_shift/su_mean 0.000
_refine_ls_structure_factor_coef Fsqd
_refine_ls_weighting_details 'calc w=1/[\s^2^(Fo^2^)+(0.0259P)^2^+8.0088P] where P=(Fo^2^+2Fc^2^)/3'
_refine_ls_weighting_scheme calc
_refine_ls_wR_factor_gt 0.0927
_refine_ls_wR_factor_ref 0.0930
_reflns_number_gt 1322
_reflns_number_total 1330
_reflns_threshold_expression >2\s(I)
_cod_data_source_file ic501722d_si_002.cif
_cod_data_source_block Ca14As6X7neutron
_cod_depositor_comments
;
The following automatic conversions were performed:

'_symmetry_cell_setting' value 'Tetragonal' changed to 'tetragonal'
according to
/usr/data/users/saulius/crontab/automatic-downloads/current/ACS/lib/dictionaries/cif_core.dic
dictionary named 'cif_core.dic' version 2.4.2 from 2011-04-26.

Automatic conversion script
Id: cif_fix_values 2827 2014-09-09 07:05:25Z andrius 
;
_cod_original_formula_sum 'Ca14 As6 C0.445 N1.135 H4.915'
_cod_database_code 4341481

loop_
_symmetry_equiv_pos_as_xyz
'x, y, z'
'x+1/2, -y+1/2, -z'
'-x, -y, z'
'-x+1/2, y+1/2, -z'
'y+1/2, x+1/2, -z'
'y, -x, z'
'-y, x, z'
'-y+1/2, -x+1/2, -z'
'-x, -y, -z'
'-x-1/2, y-1/2, z'
'x, y, -z'
'x-1/2, -y-1/2, z'
'-y-1/2, -x-1/2, z'
'-y, x, -z'
'y, -x, -z'
'y-1/2, x-1/2, z'

loop_
_atom_site_label
_atom_site_type_symbol
_atom_site_fract_x
_atom_site_fract_y
_atom_site_fract_z
_atom_site_U_iso_or_equiv
_atom_site_adp_type
_atom_site_occupancy
_atom_site_symmetry_multiplicity
_atom_site_calc_flag
_atom_site_refinement_flags
As1 As 0.28442(9) 0.21558(9) 0.0000 0.0043(4) Uani 1 4 d S
As2 As 0.23642(9) 0.26358(9) 0.5000 0.0040(4) Uani 1 4 d S
As3 As 0.19791(6) -0.00809(6) 0.24415(14) 0.00552(17) Uani 1 1 d .
Ca1 Ca 0.5000 0.0000 0.3198(3) 0.0037(4) Uani 1 4 d S
Ca2 Ca 0.34226(9) 0.15774(9) 0.3059(2) 0.0075(4) Uani 1 2 d S
Ca3 Ca 0.03125(13) 0.31289(13) 0.5000 0.0049(3) Uani 1 2 d S
Ca4 Ca 0.32161(13) 0.01933(13) 0.0000 0.0059(4) Uani 1 2 d S
Ca5 Ca 0.18338(9) 0.31662(9) -0.2100(2) 0.0074(4) Uani 1 2 d S
Ca6 Ca 0.0000 0.0000 0.2512(4) 0.0058(4) Uani 1 4 d S
Ca7 Ca 0.12112(15) 0.11365(15) 0.0000 0.0096(4) Uani 1 2 d S
Ca8 Ca 0.11875(15) 0.10891(15) 0.5000 0.0086(4) Uani 1 2 d S
X1N N 0.41616(6) 0.08384(6) 0.5000 0.0042(3) Uani 1 4 d S
X2C C 0.0000 0.0000 0.5000 0.0042(9) Uani 0.890(18) 8 d SP
X3N N 0.0000 0.0000 0.0000 0.0042(3) Uani 0.27(2) 8 d SP
X3H H 0.0000 0.0000 0.0000 0.06(2) Uani 0.43(2) 8 d SP
H1 H 0.3830(4) -0.1170(4) 0.0000 0.025(3) Uani 0.70(3) 4 d SP
H2 H 0.09923(16) 0.40077(16) -0.3388(4) 0.0204(6) Uani 1 2 d S
H3 H 0.42552(15) 0.07448(15) 0.1470(4) 0.0192(6) Uani 1 2 d S

loop_
_atom_site_aniso_label
_atom_site_aniso_U_11
_atom_site_aniso_U_22
_atom_site_aniso_U_33
_atom_site_aniso_U_23
_atom_site_aniso_U_13
_atom_site_aniso_U_12
As1 0.0046(5) 0.0046(5) 0.0036(10) 0.000 0.000 0.0012(6)
As2 0.0040(5) 0.0040(5) 0.0039(10) 0.000 0.000 0.0021(6)
As3 0.0046(4) 0.0064(4) 0.0056(4) 0.0011(4) -0.0006(3) 0.0001(3)
Ca1 0.0035(7) 0.0035(7) 0.0041(13) 0.000 0.000 0.0017(9)
Ca2 0.0106(6) 0.0106(6) 0.0012(9) 0.0004(5) -0.0004(5) 0.0083(7)
Ca3 0.0072(9) 0.0034(8) 0.0040(10) 0.000 0.000 -0.0004(7)
Ca4 0.0056(8) 0.0059(9) 0.0061(10) 0.000 0.000 -0.0025(6)
Ca5 0.0089(5) 0.0089(5) 0.0042(9) 0.0006(4) -0.0006(4) 0.0051(7)
Ca6 0.0065(6) 0.0065(6) 0.0044(10) 0.000 0.000 0.000
Ca7 0.0112(11) 0.0095(11) 0.0082(11) 0.000 0.000 0.0051(8)
Ca8 0.0082(10) 0.0077(10) 0.0100(11) 0.000 0.000 0.0034(7)
X1N 0.0042(4) 0.0042(4) 0.0041(7) 0.000 0.000 0.0012(4)
X2C 0.0047(11) 0.0047(11) 0.0032(17) 0.000 0.000 0.000
X3N 0.0042(4) 0.0042(4) 0.0041(7) 0.000 0.000 0.0012(4)
X3H 0.07(3) 0.07(3) 0.03(2) 0.000 0.000 0.000
H1 0.024(3) 0.024(3) 0.026(5) 0.000 0.000 0.003(3)
H2 0.0191(9) 0.0191(9) 0.0229(18) 0.0013(8) -0.0013(8) 0.0021(12)
H3 0.0196(10) 0.0196(10) 0.0183(17) 0.0020(8) -0.0020(8) 0.0003(12)

loop_
_atom_type_symbol
_atom_type_description
_atom_type_scat_dispersion_real
_atom_type_scat_dispersion_imag
_atom_type_scat_source
H H 0.0000 0.0000 'International Tables Vol C Tables 4.2.6.8 and 6.1.1.4'
Ca Ca 0.0000 0.0000 'International Tables Vol C Tables 4.2.6.8 and 6.1.1.4'
As As 0.0000 0.0000 'International Tables Vol C Tables 4.2.6.8 and 6.1.1.4'
N N 0.0000 0.0000 'International Tables Vol C Tables 4.2.6.8 and 6.1.1.4'
C C 0.0000 0.0000 'International Tables Vol C Tables 4.2.6.8 and 6.1.1.4'

loop_
_geom_angle_atom_site_label_1
_geom_angle_atom_site_label_2
_geom_angle_atom_site_label_3
_geom_angle
_geom_angle_site_symmetry_1
_geom_angle_site_symmetry_3
Ca5 As1 Ca5 80.88(10) 11 .
Ca5 As1 Ca7 80.12(5) 11 13_665
Ca5 As1 Ca7 80.12(5) . 13_665
Ca5 As1 Ca7 80.12(5) 11 .
Ca5 As1 Ca7 80.12(5) . .
Ca7 As1 Ca7 153.95(12) 13_665 .
Ca5 As1 Ca2 155.20(8) 11 11
Ca5 As1 Ca2 74.33(6) . 11
Ca7 As1 Ca2 95.42(2) 13_665 11
Ca7 As1 Ca2 95.42(2) . 11
Ca5 As1 Ca2 74.33(6) 11 .
Ca5 As1 Ca2 155.20(8) . .
Ca7 As1 Ca2 95.42(2) 13_665 .
Ca7 As1 Ca2 95.42(2) . .
Ca2 As1 Ca2 130.47(10) 11 .
Ca5 As1 Ca4 128.97(4) 11 13_665
Ca5 As1 Ca4 128.97(4) . 13_665
Ca7 As1 Ca4 68.76(6) 13_665 13_665
Ca7 As1 Ca4 137.30(8) . 13_665
Ca2 As1 Ca4 69.75(5) 11 13_665
Ca2 As1 Ca4 69.75(5) . 13_665
Ca5 As1 Ca4 128.97(4) 11 .
Ca5 As1 Ca4 128.97(4) . .
Ca7 As1 Ca4 137.30(8) 13_665 .
Ca7 As1 Ca4 68.76(6) . .
Ca2 As1 Ca4 69.75(5) 11 .
Ca2 As1 Ca4 69.75(5) . .
Ca4 As1 Ca4 68.54(8) 13_665 .
Ca5 As2 Ca5 131.91(11) 11 1_556
Ca5 As2 Ca2 77.10(6) 11 .
Ca5 As2 Ca2 150.99(8) 1_556 .
Ca5 As2 Ca2 150.99(8) 11 11_556
Ca5 As2 Ca2 77.10(6) 1_556 11_556
Ca2 As2 Ca2 73.89(10) . 11_556
Ca5 As2 Ca8 93.14(2) 11 13_665
Ca5 As2 Ca8 93.14(2) 1_556 13_665
Ca2 As2 Ca8 83.82(5) . 13_665
Ca2 As2 Ca8 83.82(5) 11_556 13_665
Ca5 As2 Ca8 93.14(2) 11 .
Ca5 As2 Ca8 93.14(2) 1_556 .
Ca2 As2 Ca8 83.82(5) . .
Ca2 As2 Ca8 83.82(5) 11_556 .
Ca8 As2 Ca8 164.53(11) 13_665 .
Ca5 As2 Ca3 69.67(5) 11 13_665
Ca5 As2 Ca3 69.67(5) 1_556 13_665
Ca2 As2 Ca3 132.97(4) . 13_665
Ca2 As2 Ca3 132.97(4) 11_556 13_665
Ca8 As2 Ca3 66.25(6) 13_665 13_665
Ca8 As2 Ca3 129.22(8) . 13_665
Ca5 As2 Ca3 69.67(5) 11 .
Ca5 As2 Ca3 69.67(5) 1_556 .
Ca2 As2 Ca3 132.97(4) . .
Ca2 As2 Ca3 132.97(4) 11_556 .
Ca8 As2 Ca3 129.22(8) 13_665 .
Ca8 As2 Ca3 66.25(6) . .
Ca3 As2 Ca3 62.97(8) 13_665 .
Ca3 As3 Ca4 101.90(5) 6 .
Ca3 As3 Ca6 126.60(8) 6 .
Ca4 As3 Ca6 131.29(8) . .
Ca3 As3 Ca7 137.98(7) 6 6
Ca4 As3 Ca7 80.12(5) . 6
Ca6 As3 Ca7 67.44(7) . 6
Ca3 As3 Ca7 148.77(7) 6 .
Ca4 As3 Ca7 68.78(6) . .
Ca6 As3 Ca7 67.04(7) . .
Ca7 As3 Ca7 71.58(7) 6 .
Ca3 As3 Ca8 74.74(6) 6 .
Ca4 As3 Ca8 135.13(6) . .
Ca6 As3 Ca8 64.89(7) . .
Ca7 As3 Ca8 132.32(6) 6 .
Ca7 As3 Ca8 90.94(5) . .
Ca3 As3 Ca8 68.34(5) 6 6
Ca4 As3 Ca8 153.93(6) . 6
Ca6 As3 Ca8 64.80(7) . 6
Ca7 As3 Ca8 91.38(5) 6 6
Ca7 As3 Ca8 131.81(6) . 6
Ca8 As3 Ca8 67.49(7) . 6
Ca3 As3 Ca5 68.44(6) 6 4_545
Ca4 As3 Ca5 71.71(6) . 4_545
Ca6 As3 Ca5 126.39(5) . 4_545
Ca7 As3 Ca5 72.73(6) 6 4_545
Ca7 As3 Ca5 130.11(6) . 4_545
Ca8 As3 Ca5 138.94(6) . 4_545
Ca8 As3 Ca5 82.24(6) 6 4_545
Ca3 As3 Ca2 64.60(6) 6 .
Ca4 As3 Ca2 65.81(5) . .
Ca6 As3 Ca2 127.85(5) . .
Ca7 As3 Ca2 143.93(6) 6 .
Ca7 As3 Ca2 84.84(6) . .
Ca8 As3 Ca2 73.08(6) . .
Ca8 As3 Ca2 124.47(6) 6 .
Ca5 As3 Ca2 105.48(5) 4_545 .
X1N Ca1 X1N 97.24(10) . 9_656
X1N Ca1 Ca1 48.62(5) . 9_656
X1N Ca1 Ca1 48.62(5) 9_656 9_656
X1N Ca1 Ca3 93.61(7) . 14_656
X1N Ca1 Ca3 45.51(4) 9_656 14_656
Ca1 Ca1 Ca3 61.16(4) 9_656 14_656
X1N Ca1 Ca3 45.51(4) . 2_556
X1N Ca1 Ca3 93.61(7) 9_656 2_556
Ca1 Ca1 Ca3 61.16(4) 9_656 2_556
Ca3 Ca1 Ca3 61.18(7) 14_656 2_556
X1N Ca1 Ca3 45.51(4) . 6
X1N Ca1 Ca3 93.61(7) 9_656 6
Ca1 Ca1 Ca3 61.16(4) 9_656 6
Ca3 Ca1 Ca3 122.32(9) 14_656 6
Ca3 Ca1 Ca3 90.95(8) 2_556 6
X1N Ca1 Ca3 93.61(7) . 10_655
X1N Ca1 Ca3 45.51(4) 9_656 10_655
Ca1 Ca1 Ca3 61.16(4) 9_656 10_655
Ca3 Ca1 Ca3 90.95(8) 14_656 10_655
Ca3 Ca1 Ca3 122.32(9) 2_556 10_655
Ca3 Ca1 Ca3 61.18(7) 6 10_655
X1N Ca1 Ca2 140.70(10) . 3_655
X1N Ca1 Ca2 43.46(4) 9_656 3_655
Ca1 Ca1 Ca2 92.08(6) 9_656 3_655
Ca3 Ca1 Ca2 60.59(4) 14_656 3_655
Ca3 Ca1 Ca2 121.74(5) 2_556 3_655
Ca3 Ca1 Ca2 121.74(5) 6 3_655
Ca3 Ca1 Ca2 60.59(4) 10_655 3_655
X1N Ca1 Ca2 43.46(4) . .
X1N Ca1 Ca2 140.70(10) 9_656 .
Ca1 Ca1 Ca2 92.08(6) 9_656 .
Ca3 Ca1 Ca2 121.74(5) 14_656 .
Ca3 Ca1 Ca2 60.59(4) 2_556 .
Ca3 Ca1 Ca2 60.59(4) 6 .
Ca3 Ca1 Ca2 121.74(5) 10_655 .
Ca2 Ca1 Ca2 175.84(12) 3_655 .
X1N Ca1 Ca4 93.93(3) . .
X1N Ca1 Ca4 151.84(3) 9_656 .
Ca1 Ca1 Ca4 135.94(3) 9_656 .
Ca3 Ca1 Ca4 158.93(6) 14_656 .
Ca3 Ca1 Ca4 112.44(4) 2_556 .
Ca3 Ca1 Ca4 76.12(3) 6 .
Ca3 Ca1 Ca4 108.16(4) 10_655 .
Ca2 Ca1 Ca4 121.02(7) 3_655 .
Ca2 Ca1 Ca4 55.42(4) . .
X1N Ca1 Ca4 151.84(3) . 5_545
X1N Ca1 Ca4 93.93(3) 9_656 5_545
Ca1 Ca1 Ca4 135.94(3) 9_656 5_545
Ca3 Ca1 Ca4 112.44(4) 14_656 5_545
Ca3 Ca1 Ca4 158.93(6) 2_556 5_545
Ca3 Ca1 Ca4 108.16(4) 6 5_545
Ca3 Ca1 Ca4 76.12(3) 10_655 5_545
Ca2 Ca1 Ca4 55.42(4) 3_655 5_545
Ca2 Ca1 Ca4 121.02(7) . 5_545
Ca4 Ca1 Ca4 65.62(6) . 5_545
X1N Ca1 Ca4 93.93(3) . 13_665
X1N Ca1 Ca4 151.84(3) 9_656 13_665
Ca1 Ca1 Ca4 135.94(3) 9_656 13_665
Ca3 Ca1 Ca4 108.16(4) 14_656 13_665
Ca3 Ca1 Ca4 76.12(3) 2_556 13_665
Ca3 Ca1 Ca4 112.44(4) 6 13_665
Ca3 Ca1 Ca4 158.93(6) 10_655 13_665
Ca2 Ca1 Ca4 121.02(7) 3_655 13_665
Ca2 Ca1 Ca4 55.42(4) . 13_665
Ca4 Ca1 Ca4 51.68(6) . 13_665
Ca4 Ca1 Ca4 88.12(7) 5_545 13_665
X1N Ca1 H3 84.94(9) . .
X1N Ca1 H3 177.82(13) 9_656 .
Ca1 Ca1 H3 133.56(10) 9_656 .
Ca3 Ca1 H3 134.52(4) 14_656 .
Ca3 Ca1 H3 87.92(7) 2_556 .
Ca3 Ca1 H3 87.92(7) 6 .
Ca3 Ca1 H3 134.52(4) 10_655 .
Ca2 Ca1 H3 134.36(13) 3_655 .
Ca2 Ca1 H3 41.48(10) . .
Ca4 Ca1 H3 27.39(4) . .
Ca4 Ca1 H3 84.11(11) 5_545 .
Ca4 Ca1 H3 27.39(4) 13_665 .
X1N Ca2 As2 95.93(8) . .
X1N Ca2 As1 161.89(10) . .
As2 Ca2 As1 102.18(7) . .
X1N Ca2 Ca3 44.13(4) . 2_556
As2 Ca2 Ca3 95.83(6) . 2_556
As1 Ca2 Ca3 132.35(4) . 2_556
X1N Ca2 Ca3 44.13(4) . 6
As2 Ca2 Ca3 95.83(6) . 6
As1 Ca2 Ca3 132.35(4) . 6
Ca3 Ca2 Ca3 88.17(7) 2_556 6
X1N Ca2 As3 94.09(4) . .
As2 Ca2 As3 98.69(4) . .
As1 Ca2 As3 83.27(4) . .
Ca3 Ca2 As3 137.04(7) 2_556 .
Ca3 Ca2 As3 50.34(3) 6 .
X1N Ca2 As3 94.09(4) . 13_665
As2 Ca2 As3 98.69(4) . 13_665
As1 Ca2 As3 83.27(4) . 13_665
Ca3 Ca2 As3 50.34(3) 2_556 13_665
Ca3 Ca2 As3 137.04(7) 6 13_665
As3 Ca2 As3 159.90(8) . 13_665
X1N Ca2 Ca1 45.04(6) . .
As2 Ca2 Ca1 140.97(9) . .
As1 Ca2 Ca1 116.85(9) . .
Ca3 Ca2 Ca1 58.22(5) 2_556 .
Ca3 Ca2 Ca1 58.22(5) 6 .
As3 Ca2 Ca1 86.43(4) . .
As3 Ca2 Ca1 86.43(4) 13_665 .
X1N Ca2 Ca2 42.87(6) . 11_556
As2 Ca2 Ca2 53.06(5) . 11_556
As1 Ca2 Ca2 155.24(5) . 11_556
Ca3 Ca2 Ca2 59.52(4) 2_556 11_556
Ca3 Ca2 Ca2 59.52(4) 6 11_556
As3 Ca2 Ca2 99.24(4) . 11_556
As3 Ca2 Ca2 99.24(4) 13_665 11_556
Ca1 Ca2 Ca2 87.92(6) . 11_556
X1N Ca2 Ca4 108.94(7) . .
As2 Ca2 Ca4 140.03(6) . .
As1 Ca2 Ca4 56.05(5) . .
Ca3 Ca2 Ca4 123.86(7) 2_556 .
Ca3 Ca2 Ca4 82.20(4) 6 .
As3 Ca2 Ca4 50.10(4) . .
As3 Ca2 Ca4 109.82(6) 13_665 .
Ca1 Ca2 Ca4 70.13(6) . .
Ca2 Ca2 Ca4 141.72(4) 11_556 .
X1N Ca2 Ca4 108.94(7) . 13_665
As2 Ca2 Ca4 140.03(6) . 13_665
As1 Ca2 Ca4 56.05(5) . 13_665
Ca3 Ca2 Ca4 82.20(4) 2_556 13_665
Ca3 Ca2 Ca4 123.86(7) 6 13_665
As3 Ca2 Ca4 109.82(6) . 13_665
As3 Ca2 Ca4 50.10(4) 13_665 13_665
Ca1 Ca2 Ca4 70.13(6) . 13_665
Ca2 Ca2 Ca4 141.72(4) 11_556 13_665
Ca4 Ca2 Ca4 59.72(7) . 13_665
X1N Ca2 Ca5 146.76(9) . 11
As2 Ca2 Ca5 50.83(5) . 11
As1 Ca2 Ca5 51.35(6) . 11
Ca3 Ca2 Ca5 127.99(5) 2_556 11
Ca3 Ca2 Ca5 127.98(5) 6 11
As3 Ca2 Ca5 91.58(4) . 11
As3 Ca2 Ca5 91.58(4) 13_665 11
Ca1 Ca2 Ca5 168.19(9) . 11
Ca2 Ca2 Ca5 103.89(5) 11_556 11
Ca4 Ca2 Ca5 99.75(6) . 11
Ca4 Ca2 Ca5 99.75(6) 13_665 11
X1N Ca2 H3 85.15(11) . .
As2 Ca2 H3 178.92(13) . .
As1 Ca2 H3 76.74(11) . .
Ca3 Ca2 H3 84.94(8) 2_556 .
Ca3 Ca2 H3 84.94(8) 6 .
As3 Ca2 H3 81.22(4) . .
As3 Ca2 H3 81.22(4) 13_665 .
Ca1 Ca2 H3 40.11(10) . .
Ca2 Ca2 H3 128.03(10) 11_556 .
Ca4 Ca2 H3 39.29(7) . .
Ca4 Ca2 H3 39.29(7) 13_665 .
Ca5 Ca2 H3 128.09(12) 11 .
X1N Ca3 As3 108.36(6) 2_456 7
X1N Ca3 As3 108.36(6) 2_456 14_556
As3 Ca3 As3 103.33(7) 7 14_556
X1N Ca3 As2 151.61(9) 2_456 .
As3 Ca3 As2 88.68(5) 7 .
As3 Ca3 As2 88.68(5) 14_556 .
X1N Ca3 Ca1 46.81(4) 2_456 2_456
As3 Ca3 Ca1 152.38(7) 7 2_456
As3 Ca3 Ca1 97.43(5) 14_556 2_456
As2 Ca3 Ca1 110.01(5) . 2_456
X1N Ca3 Ca1 46.81(4) 2_456 10_665
As3 Ca3 Ca1 97.43(5) 7 10_665
As3 Ca3 Ca1 152.38(7) 14_556 10_665
As2 Ca3 Ca1 110.01(5) . 10_665
Ca1 Ca3 Ca1 57.68(9) 2_456 10_665
X1N Ca3 Ca3 93.10(6) 2_456 13_665
As3 Ca3 Ca3 121.10(4) 7 13_665
As3 Ca3 Ca3 121.10(4) 14_556 13_665
As2 Ca3 Ca3 58.52(4) . 13_665
Ca1 Ca3 Ca3 59.41(4) 2_456 13_665
Ca1 Ca3 Ca3 59.41(4) 10_665 13_665
X1N Ca3 Ca2 43.76(4) 2_456 12_565
As3 Ca3 Ca2 65.06(4) 7 12_565
As3 Ca3 Ca2 111.97(7) 14_556 12_565
As2 Ca3 Ca2 149.20(4) . 12_565
Ca1 Ca3 Ca2 90.43(6) 2_456 12_565
Ca1 Ca3 Ca2 61.19(4) 10_665 12_565
Ca3 Ca3 Ca2 120.57(4) 13_665 12_565
X1N Ca3 Ca2 43.76(4) 2_456 2_456
As3 Ca3 Ca2 111.97(7) 7 2_456
As3 Ca3 Ca2 65.06(4) 14_556 2_456
As2 Ca3 Ca2 149.20(4) . 2_456
Ca1 Ca3 Ca2 61.19(4) 2_456 2_456
Ca1 Ca3 Ca2 90.43(6) 10_665 2_456
Ca3 Ca3 Ca2 120.57(4) 13_665 2_456
Ca2 Ca3 Ca2 60.96(7) 12_565 2_456
X1N Ca3 Ca8 155.12(10) 2_456 .
As3 Ca3 Ca8 59.30(4) 7 .
As3 Ca3 Ca8 59.30(4) 14_556 .
As2 Ca3 Ca8 53.27(5) . .
Ca1 Ca3 Ca8 148.31(5) 2_456 .
Ca1 Ca3 Ca8 148.31(5) 10_665 .
Ca3 Ca3 Ca8 111.78(5) 13_665 .
Ca2 Ca3 Ca8 117.22(6) 12_565 .
Ca2 Ca3 Ca8 117.22(6) 2_456 .
X1N Ca3 Ca5 119.23(6) 2_456 1_556
As3 Ca3 Ca5 132.35(8) 7 1_556
As3 Ca3 Ca5 60.70(3) 14_556 1_556
As2 Ca3 Ca5 49.57(4) . 1_556
Ca1 Ca3 Ca5 74.04(5) 2_456 1_556
Ca1 Ca3 Ca5 116.12(6) 10_665 1_556
Ca3 Ca3 Ca5 60.92(3) 13_665 1_556
Ca2 Ca3 Ca5 160.94(6) 12_565 1_556
Ca2 Ca3 Ca5 101.13(5) 2_456 1_556
Ca8 Ca3 Ca5 75.56(5) . 1_556
X1N Ca3 Ca5 119.23(6) 2_456 11
As3 Ca3 Ca5 60.70(3) 7 11
As3 Ca3 Ca5 132.35(8) 14_556 11
As2 Ca3 Ca5 49.57(4) . 11
Ca1 Ca3 Ca5 116.12(6) 2_456 11
Ca1 Ca3 Ca5 74.04(5) 10_665 11
Ca3 Ca3 Ca5 60.92(3) 13_665 11
Ca2 Ca3 Ca5 101.13(5) 12_565 11
Ca2 Ca3 Ca5 160.94(6) 2_456 11
Ca8 Ca3 Ca5 75.56(5) . 11
Ca5 Ca3 Ca5 95.70(8) 1_556 11
As3 Ca4 As3 96.34(7) 11 .
As3 Ca4 As1 91.18(5) 11 .
As3 Ca4 As1 91.18(5) . .
As3 Ca4 Ca7 58.15(4) 11 .
As3 Ca4 Ca7 58.15(4) . .
As1 Ca4 Ca7 54.07(5) . .
As3 Ca4 Ca4 124.23(4) 11 13_665
As3 Ca4 Ca4 124.23(4) . 13_665
As1 Ca4 Ca4 55.73(4) . 13_665
Ca7 Ca4 Ca4 109.81(5) . 13_665
As3 Ca4 Ca2 137.13(8) 11 .
As3 Ca4 Ca2 64.09(3) . .
As1 Ca4 Ca2 54.20(4) . .
Ca7 Ca4 Ca2 79.74(5) . .
Ca4 Ca4 Ca2 60.14(3) 13_665 .
As3 Ca4 Ca2 64.09(3) 11 11
As3 Ca4 Ca2 137.13(8) . 11
As1 Ca4 Ca2 54.20(4) . 11
Ca7 Ca4 Ca2 79.74(5) . 11
Ca4 Ca4 Ca2 60.14(3) 13_665 11
Ca2 Ca4 Ca2 103.44(7) . 11
As3 Ca4 Ca5 58.60(4) 11 10_655
As3 Ca4 Ca5 104.25(7) . 10_655
As1 Ca4 Ca5 146.94(4) . 10_655
Ca7 Ca4 Ca5 110.23(6) . 10_655
Ca4 Ca4 Ca5 128.38(4) 13_665 10_655
Ca2 Ca4 Ca5 158.62(6) . 10_655
Ca2 Ca4 Ca5 97.06(4) 11 10_655
As3 Ca4 Ca5 104.25(7) 11 4_545
As3 Ca4 Ca5 58.60(4) . 4_545
As1 Ca4 Ca5 146.94(4) . 4_545
Ca7 Ca4 Ca5 110.23(6) . 4_545
Ca4 Ca4 Ca5 128.38(4) 13_665 4_545
Ca2 Ca4 Ca5 97.06(4) . 4_545
Ca2 Ca4 Ca5 158.62(6) 11 4_545
Ca5 Ca4 Ca5 61.97(7) 10_655 4_545
As3 Ca4 Ca7 51.66(4) 11 6
As3 Ca4 Ca7 51.66(4) . 6
As1 Ca4 Ca7 113.30(7) . 6
Ca7 Ca4 Ca7 59.23(8) . 6
Ca4 Ca4 Ca7 169.04(5) 13_665 6
Ca2 Ca4 Ca7 114.75(4) . 6
Ca2 Ca4 Ca7 114.75(4) 11 6
Ca5 Ca4 Ca7 60.19(5) 10_655 6
Ca5 Ca4 Ca7 60.19(5) 4_545 6
As3 Ca4 Ca1 167.11(7) 11 .
As3 Ca4 Ca1 84.48(4) . .
As1 Ca4 Ca1 101.67(4) . .
Ca7 Ca4 Ca1 131.11(4) . .
Ca4 Ca4 Ca1 64.16(3) 13_665 .
Ca2 Ca4 Ca1 54.45(4) . .
Ca2 Ca4 Ca1 123.15(6) 11 .
Ca5 Ca4 Ca1 108.68(5) 10_655 .
Ca5 Ca4 Ca1 65.19(4) 4_545 .
Ca7 Ca4 Ca1 122.07(4) 6 .
As3 Ca4 Ca1 84.48(4) 11 9_655
As3 Ca4 Ca1 167.11(7) . 9_655
As1 Ca4 Ca1 101.67(4) . 9_655
Ca7 Ca4 Ca1 131.11(4) . 9_655
Ca4 Ca4 Ca1 64.16(3) 13_665 9_655
Ca2 Ca4 Ca1 123.15(6) . 9_655
Ca2 Ca4 Ca1 54.45(4) 11 9_655
Ca5 Ca4 Ca1 65.19(4) 10_655 9_655
Ca5 Ca4 Ca1 108.68(5) 4_545 9_655
Ca7 Ca4 Ca1 122.07(4) 6 9_655
Ca1 Ca4 Ca1 91.88(7) . 9_655
As3 Ca4 H1 97.80(14) 11 .
As3 Ca4 H1 97.80(14) . .
As1 Ca4 H1 166.5(2) . .
Ca7 Ca4 H1 139.4(2) . .
Ca4 Ca4 H1 110.76(19) 13_665 .
Ca2 Ca4 H1 121.41(9) . .
Ca2 Ca4 H1 121.41(9) 11 .
Ca5 Ca4 H1 39.40(11) 10_655 .
Ca5 Ca4 H1 39.40(11) 4_545 .
Ca7 Ca4 H1 80.2(2) 6 .
Ca1 Ca4 H1 69.38(13) . .
Ca1 Ca4 H1 69.38(13) 9_655 .
As3 Ca4 H3 163.29(10) 11 .
As3 Ca4 H3 94.77(8) . .
As1 Ca4 H3 76.13(10) . .
Ca7 Ca4 H3 119.05(11) . .
Ca4 Ca4 H3 39.27(8) 13_665 .
Ca2 Ca4 H3 40.65(10) . .
Ca2 Ca4 H3 99.36(9) 11 .
Ca5 Ca4 H3 129.98(12) 10_655 .
Ca5 Ca4 H3 92.19(8) 4_545 .
Ca7 Ca4 H3 143.63(8) 6 .
Ca1 Ca4 H3 27.41(7) . .
Ca1 Ca4 H3 87.46(11) 9_655 .
H1 Ca4 H3 93.01(18) . .
As2 Ca5 As1 106.39(8) 1_554 .
As2 Ca5 As3 89.52(4) 1_554 4
As1 Ca5 As3 101.74(4) . 4
As2 Ca5 As3 89.52(4) 1_554 14
As1 Ca5 As3 101.74(4) . 14
As3 Ca5 As3 155.77(8) 4 14
As2 Ca5 Ca3 60.76(5) 1_554 1_554
As1 Ca5 Ca3 146.42(5) . 1_554
As3 Ca5 Ca3 108.61(6) 4 1_554
As3 Ca5 Ca3 50.86(4) 14 1_554
As2 Ca5 Ca3 60.76(5) 1_554 13_664
As1 Ca5 Ca3 146.42(5) . 13_664
As3 Ca5 Ca3 50.86(4) 4 13_664
As3 Ca5 Ca3 108.61(6) 14 13_664
Ca3 Ca5 Ca3 58.16(7) 1_554 13_664
As2 Ca5 Ca2 52.07(6) 1_554 11
As1 Ca5 Ca2 54.33(5) . 11
As3 Ca5 Ca2 99.23(4) 4 11
As3 Ca5 Ca2 99.23(4) 14 11
Ca3 Ca5 Ca2 105.74(7) 1_554 11
Ca3 Ca5 Ca2 105.74(7) 13_664 11
As2 Ca5 Ca4 136.32(5) 1_554 10_665
As1 Ca5 Ca4 97.97(6) . 10_665
As3 Ca5 Ca4 49.70(4) 4 10_665
As3 Ca5 Ca4 120.60(7) 14 10_665
Ca3 Ca5 Ca4 112.43(7) 1_554 10_665
Ca3 Ca5 Ca4 78.88(4) 13_664 10_665
Ca2 Ca5 Ca4 136.58(5) 11 10_665
As2 Ca5 Ca4 136.32(5) 1_554 14
As1 Ca5 Ca4 97.97(6) . 14
As3 Ca5 Ca4 120.60(7) 4 14
As3 Ca5 Ca4 49.70(4) 14 14
Ca3 Ca5 Ca4 78.88(4) 1_554 14
Ca3 Ca5 Ca4 112.43(7) 13_664 14
Ca2 Ca5 Ca4 136.58(5) 11 14
Ca4 Ca5 Ca4 72.47(7) 10_665 14
As2 Ca5 Ca5 155.95(5) 1_554 11
As1 Ca5 Ca5 49.56(5) . 11
As3 Ca5 Ca5 95.34(4) 4 11
As3 Ca5 Ca5 95.34(4) 14 11
Ca3 Ca5 Ca5 137.85(4) 1_554 11
Ca3 Ca5 Ca5 137.85(4) 13_664 11
Ca2 Ca5 Ca5 103.89(5) 11 11
Ca4 Ca5 Ca5 59.01(4) 10_665 11
Ca4 Ca5 Ca5 59.01(4) 14 11
As2 Ca5 Ca7 106.78(5) 1_554 13_665
As1 Ca5 Ca7 50.79(4) . 13_665
As3 Ca5 Ca7 51.21(4) 4 13_665
As3 Ca5 Ca7 150.69(7) 14 13_665
Ca3 Ca5 Ca7 158.34(6) 1_554 13_665
Ca3 Ca5 Ca7 100.64(4) 13_664 13_665
Ca2 Ca5 Ca7 74.02(5) 11 13_665
Ca4 Ca5 Ca7 62.83(5) 10_665 13_665
Ca4 Ca5 Ca7 116.69(6) 14 13_665
Ca5 Ca5 Ca7 60.16(3) 11 13_665
As2 Ca5 Ca7 106.78(5) 1_554 .
As1 Ca5 Ca7 50.79(4) . .
As3 Ca5 Ca7 150.69(7) 4 .
As3 Ca5 Ca7 51.21(4) 14 .
Ca3 Ca5 Ca7 100.64(4) 1_554 .
Ca3 Ca5 Ca7 158.34(6) 13_664 .
Ca2 Ca5 Ca7 74.02(5) 11 .
Ca4 Ca5 Ca7 116.69(6) 10_665 .
Ca4 Ca5 Ca7 62.83(5) 14 .
Ca5 Ca5 Ca7 60.16(3) 11 .
Ca7 Ca5 Ca7 100.04(8) 13_665 .
As2 Ca5 H2 81.95(12) 1_554 .
As1 Ca5 H2 171.65(14) . .
As3 Ca5 H2 77.95(4) 4 .
As3 Ca5 H2 77.95(4) 14 .
Ca3 Ca5 H2 38.19(7) 1_554 .
Ca3 Ca5 H2 38.19(7) 13_664 .
Ca2 Ca5 H2 134.02(13) 11 .
Ca4 Ca5 H2 75.37(9) 10_665 .
Ca4 Ca5 H2 75.37(9) 14 .
Ca5 Ca5 H2 122.09(11) 11 .
Ca7 Ca5 H2 127.50(5) 13_665 .
Ca7 Ca5 H2 127.50(5) . .
X2C Ca6 X3N 180.0 . .
X2C Ca6 As3 91.18(7) . 7
X3N Ca6 As3 88.82(7) . 7
X2C Ca6 As3 91.18(7) . .
X3N Ca6 As3 88.82(7) . .
As3 Ca6 As3 89.976(3) 7 .
X2C Ca6 As3 91.18(7) . 6
X3N Ca6 As3 88.82(7) . 6
As3 Ca6 As3 177.64(14) 7 6
As3 Ca6 As3 89.976(3) . 6
X2C Ca6 As3 91.18(7) . 3
X3N Ca6 As3 88.82(7) . 3
As3 Ca6 As3 89.976(3) 7 3
As3 Ca6 As3 177.64(14) . 3
As3 Ca6 As3 89.976(3) 6 3
X2C Ca6 Ca8 48.16(5) . .
X3N Ca6 Ca8 131.84(5) . .
As3 Ca6 Ca8 59.22(5) 7 .
As3 Ca6 Ca8 59.06(5) . .
As3 Ca6 Ca8 122.63(9) 6 .
As3 Ca6 Ca8 122.80(9) 3 .
X2C Ca6 Ca8 48.16(5) . 14_556
X3N Ca6 Ca8 131.84(5) . 14_556
As3 Ca6 Ca8 59.06(5) 7 14_556
As3 Ca6 Ca8 122.63(9) . 14_556
As3 Ca6 Ca8 122.80(9) 6 14_556
As3 Ca6 Ca8 59.22(5) 3 14_556
Ca8 Ca6 Ca8 63.58(6) . 14_556
X2C Ca6 Ca8 48.16(5) . 6
X3N Ca6 Ca8 131.84(5) . 6
As3 Ca6 Ca8 122.80(9) 7 6
As3 Ca6 Ca8 59.22(5) . 6
As3 Ca6 Ca8 59.06(5) 6 6
As3 Ca6 Ca8 122.63(9) 3 6
Ca8 Ca6 Ca8 63.58(6) . 6
Ca8 Ca6 Ca8 96.33(10) 14_556 6
X2C Ca6 Ca8 48.16(5) . 9_556
X3N Ca6 Ca8 131.84(5) . 9_556
As3 Ca6 Ca8 122.63(9) 7 9_556
As3 Ca6 Ca8 122.80(9) . 9_556
As3 Ca6 Ca8 59.22(5) 6 9_556
As3 Ca6 Ca8 59.06(5) 3 9_556
Ca8 Ca6 Ca8 96.33(10) . 9_556
Ca8 Ca6 Ca8 63.58(6) 14_556 9_556
Ca8 Ca6 Ca8 63.58(6) 6 9_556
X2C Ca6 Ca7 131.25(5) . 9
X3N Ca6 Ca7 48.75(5) . 9
As3 Ca6 Ca7 121.52(9) 7 9
As3 Ca6 Ca7 120.87(9) . 9
As3 Ca6 Ca7 56.64(5) 6 9
As3 Ca6 Ca7 57.30(5) 3 9
Ca8 Ca6 Ca7 179.23(9) . 9
Ca8 Ca6 Ca7 116.50(5) 14_556 9
Ca8 Ca6 Ca7 115.68(5) 6 9
Ca8 Ca6 Ca7 83.08(3) 9_556 9
X2C Ca6 Ca7 131.25(5) . 6
X3N Ca6 Ca7 48.75(5) . 6
As3 Ca6 Ca7 120.87(9) 7 6
As3 Ca6 Ca7 56.64(5) . 6
As3 Ca6 Ca7 57.30(5) 6 6
As3 Ca6 Ca7 121.52(9) 3 6
Ca8 Ca6 Ca7 115.68(5) . 6
Ca8 Ca6 Ca7 179.23(9) 14_556 6
Ca8 Ca6 Ca7 83.08(3) 6 6
Ca8 Ca6 Ca7 116.50(5) 9_556 6
Ca7 Ca6 Ca7 64.24(6) 9 6
X2C Ca6 X3H 180.0 . .
X3N Ca6 X3H 0.0 . .
As3 Ca6 X3H 88.82(7) 7 .
As3 Ca6 X3H 88.82(7) . .
As3 Ca6 X3H 88.82(7) 6 .
As3 Ca6 X3H 88.82(7) 3 .
Ca8 Ca6 X3H 131.84(5) . .
Ca8 Ca6 X3H 131.84(5) 14_556 .
Ca8 Ca6 X3H 131.84(5) 6 .
Ca8 Ca6 X3H 131.84(5) 9_556 .
Ca7 Ca6 X3H 48.75(5) 9 .
Ca7 Ca6 X3H 48.75(5) 6 .
X3N Ca7 As1 168.80(10) . .
X3N Ca7 As3 82.88(6) . 14
As1 Ca7 As3 104.87(6) . 14
X3N Ca7 As3 82.88(6) . 7
As1 Ca7 As3 104.87(6) . 7
As3 Ca7 As3 90.23(7) 14 7
X3N Ca7 As3 82.23(6) . 11
As1 Ca7 As3 89.81(6) . 11
As3 Ca7 As3 88.44(4) 14 11
As3 Ca7 As3 165.09(9) 7 11
X3N Ca7 As3 82.23(6) . .
As1 Ca7 As3 89.81(6) . .
As3 Ca7 As3 165.09(9) 14 .
As3 Ca7 As3 88.44(4) 7 .
As3 Ca7 As3 89.04(7) 11 .
X3N Ca7 Ca6 41.25(5) . 9
As1 Ca7 Ca6 137.52(5) . 9
As3 Ca7 Ca6 55.92(4) 14 9
As3 Ca7 Ca6 111.96(8) 7 9
As3 Ca7 Ca6 55.67(4) 11 9
As3 Ca7 Ca6 111.13(8) . 9
X3N Ca7 Ca6 41.25(5) . .
As1 Ca7 Ca6 137.52(5) . .
As3 Ca7 Ca6 111.96(8) 14 .
As3 Ca7 Ca6 55.92(4) 7 .
As3 Ca7 Ca6 111.13(8) 11 .
As3 Ca7 Ca6 55.67(4) . .
Ca6 Ca7 Ca6 82.49(10) 9 .
X3N Ca7 Ca4 111.63(8) . .
As1 Ca7 Ca4 57.17(7) . .
As3 Ca7 Ca4 133.75(4) 14 .
As3 Ca7 Ca4 133.75(4) 7 .
As3 Ca7 Ca4 53.07(4) 11 .
As3 Ca7 Ca4 53.07(4) . .
Ca6 Ca7 Ca4 106.09(6) 9 .
Ca6 Ca7 Ca4 106.09(6) . .
X3N Ca7 Ca7 45.0 . 6
As1 Ca7 Ca7 123.80(10) . 6
As3 Ca7 Ca7 113.80(4) 14 6
As3 Ca7 Ca7 113.80(4) 7 6
As3 Ca7 Ca7 53.80(6) 11 6
As3 Ca7 Ca7 53.80(6) . 6
Ca6 Ca7 Ca7 57.88(3) 9 6
Ca6 Ca7 Ca7 57.88(3) . 6
Ca4 Ca7 Ca7 66.63(8) . 6
X3N Ca7 Ca7 45.0 . 14
As1 Ca7 Ca7 146.20(10) . 14
As3 Ca7 Ca7 54.63(6) 14 14
As3 Ca7 Ca7 54.63(6) 7 14
As3 Ca7 Ca7 113.54(4) 11 14
As3 Ca7 Ca7 113.54(4) . 14
Ca6 Ca7 Ca7 57.88(3) 9 14
Ca6 Ca7 Ca7 57.88(3) . 14
Ca4 Ca7 Ca7 156.63(8) . 14
Ca7 Ca7 Ca7 90.0 6 14
X3N Ca7 Ca5 138.85(6) . 11
As1 Ca7 Ca5 49.09(5) . 11
As3 Ca7 Ca5 98.44(7) 14 11
As3 Ca7 Ca5 56.06(4) 7 11
As3 Ca7 Ca5 138.79(8) 11 11
As3 Ca7 Ca5 93.12(5) . 11
Ca6 Ca7 Ca5 153.40(8) 9 11
Ca6 Ca7 Ca5 103.77(5) . 11
Ca4 Ca7 Ca5 97.06(7) . 11
Ca7 Ca7 Ca5 146.82(6) 6 11
Ca7 Ca7 Ca5 103.17(8) 14 11
X3N Ca7 X3H 0.0 . .
As1 Ca7 X3H 168.80(10) . .
As3 Ca7 X3H 82.88(6) 14 .
As3 Ca7 X3H 82.88(6) 7 .
As3 Ca7 X3H 82.23(6) 11 .
As3 Ca7 X3H 82.23(6) . .
Ca6 Ca7 X3H 41.25(5) 9 .
Ca6 Ca7 X3H 41.25(5) . .
Ca4 Ca7 X3H 111.63(8) . .
Ca7 Ca7 X3H 45.0 6 .
Ca7 Ca7 X3H 45.0 14 .
Ca5 Ca7 X3H 138.85(6) 11 .
X2C Ca8 As2 169.79(10) . .
X2C Ca8 As3 84.19(5) . .
As2 Ca8 As3 102.74(6) . .
X2C Ca8 As3 84.19(5) . 11_556
As2 Ca8 As3 102.74(6) . 11_556
As3 Ca8 As3 92.80(7) . 11_556
X2C Ca8 As3 84.02(6) . 7
As2 Ca8 As3 88.93(6) . 7
As3 Ca8 As3 86.14(4) . 7
As3 Ca8 As3 168.21(8) 11_556 7
X2C Ca8 As3 84.02(6) . 14_556
As2 Ca8 As3 88.93(6) . 14_556
As3 Ca8 As3 168.21(8) . 14_556
As3 Ca8 As3 86.14(4) 11_556 14_556
As3 Ca8 As3 92.50(7) 7 14_556
X2C Ca8 Ca6 41.84(5) . .
As2 Ca8 Ca6 137.16(5) . .
As3 Ca8 Ca6 56.05(4) . .
As3 Ca8 Ca6 114.05(8) 11_556 .
As3 Ca8 Ca6 55.98(4) 7 .
As3 Ca8 Ca6 113.84(7) 14_556 .
X2C Ca8 Ca6 41.84(5) . 9_556
As2 Ca8 Ca6 137.16(5) . 9_556
As3 Ca8 Ca6 114.05(8) . 9_556
As3 Ca8 Ca6 56.05(4) 11_556 9_556
As3 Ca8 Ca6 113.84(7) 7 9_556
As3 Ca8 Ca6 55.98(4) 14_556 9_556
Ca6 Ca8 Ca6 83.67(10) . 9_556
X2C Ca8 Ca3 109.31(8) . .
As2 Ca8 Ca3 60.48(6) . .
As3 Ca8 Ca3 132.63(4) . .
As3 Ca8 Ca3 132.63(4) 11_556 .
As3 Ca8 Ca3 52.36(4) 7 .
As3 Ca8 Ca3 52.36(4) 14_556 .
Ca6 Ca8 Ca3 104.26(6) . .
Ca6 Ca8 Ca3 104.26(6) 9_556 .
X2C Ca8 Ca8 45.0 . 14_556
As2 Ca8 Ca8 124.79(10) . 14_556
As3 Ca8 Ca8 114.25(4) . 14_556
As3 Ca8 Ca8 114.25(4) 11_556 14_556
As3 Ca8 Ca8 56.15(6) 7 14_556
As3 Ca8 Ca8 56.15(6) 14_556 14_556
Ca6 Ca8 Ca8 58.21(3) . 14_556
Ca6 Ca8 Ca8 58.21(3) 9_556 14_556
Ca3 Ca8 Ca8 64.31(8) . 14_556
X2C Ca8 Ca8 45.0 . 6
As2 Ca8 Ca8 145.21(10) . 6
As3 Ca8 Ca8 56.36(6) . 6
As3 Ca8 Ca8 56.36(6) 11_556 6
As3 Ca8 Ca8 114.19(4) 7 6
As3 Ca8 Ca8 114.19(4) 14_556 6
Ca6 Ca8 Ca8 58.21(3) . 6
Ca6 Ca8 Ca8 58.21(3) 9_556 6
Ca3 Ca8 Ca8 154.31(8) . 6
Ca8 Ca8 Ca8 90.0 14_556 6
X2C Ca8 Ca3 101.65(7) . 6
As2 Ca8 Ca3 88.56(7) . 6
As3 Ca8 Ca3 49.64(4) . 6
As3 Ca8 Ca3 49.64(4) 11_556 6
As3 Ca8 Ca3 133.68(4) 7 6
As3 Ca8 Ca3 133.68(4) 14_556 6
Ca6 Ca8 Ca3 98.65(5) . 6
Ca6 Ca8 Ca3 98.65(5) 9_556 6
Ca3 Ca8 Ca3 149.05(8) . 6
Ca8 Ca8 Ca3 146.65(7) 14_556 6
Ca8 Ca8 Ca3 56.65(7) 6 6
Ca2 X1N Ca2 94.25(11) . 11_556
Ca2 X1N Ca3 92.11(4) . 2_556
Ca2 X1N Ca3 92.11(4) 11_556 2_556
Ca2 X1N Ca3 92.11(4) . 6
Ca2 X1N Ca3 92.11(4) 11_556 6
Ca3 X1N Ca3 173.81(12) 2_556 6
Ca2 X1N Ca1 91.49(7) . .
Ca2 X1N Ca1 174.26(8) 11_556 .
Ca3 X1N Ca1 87.68(4) 2_556 .
Ca3 X1N Ca1 87.68(4) 6 .
Ca2 X1N Ca1 174.26(8) . 9_656
Ca2 X1N Ca1 91.49(7) 11_556 9_656
Ca3 X1N Ca1 87.68(4) 2_556 9_656
Ca3 X1N Ca1 87.68(4) 6 9_656
Ca1 X1N Ca1 82.76(10) . 9_656
Ca6 X2C Ca6 180.0 . 9_556
Ca6 X2C Ca8 90.0 . 14_556
Ca6 X2C Ca8 90.0 9_556 14_556
Ca6 X2C Ca8 90.0 . .
Ca6 X2C Ca8 90.0 9_556 .
Ca8 X2C Ca8 90.0 14_556 .
Ca6 X2C Ca8 90.0 . 9_556
Ca6 X2C Ca8 90.0 9_556 9_556
Ca8 X2C Ca8 90.0 14_556 9_556
Ca8 X2C Ca8 180.00(10) . 9_556
Ca6 X2C Ca8 90.0 . 6
Ca6 X2C Ca8 90.0 9_556 6
Ca8 X2C Ca8 180.0 14_556 6
Ca8 X2C Ca8 90.0 . 6
Ca8 X2C Ca8 90.0 9_556 6
Ca6 X3N Ca6 180.0 9 .
Ca6 X3N Ca7 90.0 9 9
Ca6 X3N Ca7 90.0 . 9
Ca6 X3N Ca7 90.0 9 .
Ca6 X3N Ca7 90.0 . .
Ca7 X3N Ca7 180.00(11) 9 .
Ca6 X3N Ca7 90.0 9 14
Ca6 X3N Ca7 90.0 . 14
Ca7 X3N Ca7 90.0 9 14
Ca7 X3N Ca7 90.0 . 14
Ca6 X3N Ca7 90.0 9 6
Ca6 X3N Ca7 90.0 . 6
Ca7 X3N Ca7 90.0 9 6
Ca7 X3N Ca7 90.0 . 6
Ca7 X3N Ca7 180.00(11) 14 6

loop_
_geom_bond_atom_site_label_1
_geom_bond_atom_site_label_2
_geom_bond_distance
_geom_bond_site_symmetry_2
As1 Ca5 2.948(3) 11
As1 Ca5 2.948(3) .
As1 Ca7 3.023(2) 13_665
As1 Ca7 3.023(2) .
As1 Ca2 3.067(2) 11
As1 Ca2 3.067(2) .
As1 Ca4 3.136(3) 13_665
As1 Ca4 3.136(3) .
As2 Ca5 2.891(2) 11
As2 Ca5 2.891(2) 1_556
As2 Ca2 2.941(3) .
As2 Ca2 2.941(3) 11_556
As2 Ca8 3.052(2) 13_665
As2 Ca8 3.052(2) .
As2 Ca3 3.314(3) 13_665
As2 Ca3 3.314(3) .
As3 Ca3 2.9695(17) 6
As3 Ca4 2.9832(18) .
As3 Ca6 3.1110(9) .
As3 Ca7 3.137(2) 6
As3 Ca7 3.170(2) .
As3 Ca8 3.217(2) .
As3 Ca8 3.225(2) 6
As3 Ca5 3.3388(10) 4_545
As3 Ca2 3.4978(10) .
Ca1 X1N 2.481(2) .
Ca1 X1N 2.481(2) 9_656
Ca1 Ca1 3.281(6) 9_656
Ca1 Ca3 3.401(2) 14_656
Ca1 Ca3 3.401(2) 2_556
Ca1 Ca3 3.401(2) 6
Ca1 Ca3 3.401(2) 10_655
Ca1 Ca2 3.505(2) 3_655
Ca1 Ca2 3.505(2) .
Ca1 Ca4 4.052(2) .
Ca1 Ca4 4.052(2) 5_545
Ca1 Ca4 4.052(2) 13_665
Ca1 H3 2.283(4) .
Ca2 X1N 2.412(2) .
Ca2 Ca3 3.485(2) 2_556
Ca2 Ca3 3.485(2) 6
Ca2 As3 3.4978(10) 13_665
Ca2 Ca2 3.535(4) 11_556
Ca2 Ca4 3.547(2) .
Ca2 Ca4 3.547(2) 13_665
Ca2 Ca5 3.635(3) 11
Ca2 H3 2.347(4) .
Ca3 X1N 2.428(2) 2_456
Ca3 As3 2.9695(17) 7
Ca3 As3 2.9695(17) 14_556
Ca3 Ca1 3.401(2) 2_456
Ca3 Ca1 3.401(2) 10_665
Ca3 Ca3 3.461(4) 13_665
Ca3 Ca2 3.485(2) 12_565
Ca3 Ca2 3.485(2) 2_456
Ca3 Ca8 3.485(3) .
Ca3 Ca5 3.561(2) 1_556
Ca3 Ca5 3.561(2) 11
Ca4 As3 2.9832(18) 11
Ca4 Ca7 3.479(3) .
Ca4 Ca4 3.532(4) 13_665
Ca4 Ca2 3.547(2) 11
Ca4 Ca5 3.714(2) 10_655
Ca4 Ca5 3.714(2) 4_545
Ca4 Ca7 3.941(3) 6
Ca4 Ca1 4.052(2) 9_655
Ca4 H1 2.348(4) .
Ca4 H3 2.281(3) .
Ca5 As2 2.891(2) 1_554
Ca5 As3 3.3388(10) 4
Ca5 As3 3.3388(10) 14
Ca5 Ca3 3.561(2) 1_554
Ca5 Ca3 3.561(2) 13_664
Ca5 Ca2 3.635(3) 11
Ca5 Ca4 3.714(2) 10_665
Ca5 Ca4 3.714(2) 14
Ca5 Ca5 3.824(4) 11
Ca5 Ca7 3.843(2) 13_665
Ca5 Ca7 3.843(2) .
Ca5 H2 2.206(4) .
Ca6 X2C 2.265(4) .
Ca6 X3N 2.287(4) .
Ca6 As3 3.1110(9) 7
Ca6 As3 3.1110(9) 6
Ca6 As3 3.1110(9) 3
Ca6 Ca8 3.396(3) .
Ca6 Ca8 3.396(3) 14_556
Ca6 Ca8 3.396(3) 6
Ca6 Ca8 3.396(3) 9_556
Ca6 Ca7 3.469(3) 9
Ca6 Ca7 3.469(3) 6
Ca6 X3H 2.287(4) .
Ca7 X3N 2.608(2) .
Ca7 As3 3.137(2) 14
Ca7 As3 3.137(2) 7
Ca7 As3 3.170(2) 11
Ca7 Ca6 3.469(3) 9
Ca7 Ca7 3.688(3) 6
Ca7 Ca7 3.688(3) 14
Ca7 Ca5 3.843(2) 11
Ca7 X3H 2.608(2) .
Ca8 X2C 2.530(2) .
Ca8 As3 3.217(2) 11_556
Ca8 As3 3.225(2) 7
Ca8 As3 3.225(2) 14_556
Ca8 Ca6 3.396(3) 9_556
Ca8 Ca8 3.578(3) 14_556
Ca8 Ca8 3.578(3) 6
Ca8 Ca3 3.760(3) 6
X1N Ca2 2.412(2) 11_556
X1N Ca3 2.428(2) 2_556
X1N Ca3 2.428(2) 6
X1N Ca1 2.481(2) 9_656
X2C Ca6 2.265(4) 9_556
X2C Ca8 2.530(2) 14_556
X2C Ca8 2.530(2) 9_556
X2C Ca8 2.530(2) 6
X3N Ca6 2.287(4) 9
X3N Ca7 2.608(2) 9
X3N Ca7 2.608(2) 14
X3N Ca7 2.608(2) 6
X3N X3H 0.0000 .
